data_7036317
loop_
_publ_author_name
'Lv, Chunlin'
'Hu, Junjie'
'Khan, Rao Naumaan Nasim'
'Zhang, Jin'
'Wei, Yongge'

_publ_section_title
;
 Postfunctionalization of polyoxometalates: an efficient strategy to
 construct organic-inorganic zwitterions.
;
_journal_issue 38
_journal_name_full 'Dalton transactions (Cambridge, England : 2003)'
_journal_page_first 16698
_journal_page_last 16702
_journal_paper_doi 10.1039/c5dt02407b
_journal_volume 44
_journal_year 2015
_chemical_formula_sum 'C18.5 H38 Mo3 N2 O9'
_chemical_formula_weight 720.33
_chemical_name_systematic
; 
 ? 
;
_space_group_IT_number 15
_symmetry_cell_setting monoclinic
_symmetry_space_group_name_Hall '-C 2yc'
_symmetry_space_group_name_H-M 'C 1 2/c 1'
_atom_sites_solution_hydrogens geom
_atom_sites_solution_primary direct
_atom_sites_solution_secondary difmap
_audit_creation_method SHELXL-97
_audit_update_record
;
2013-09-27 deposited with the CCDC.
2015-08-26 downloaded from the CCDC.
;
_cell_angle_alpha 90.00
_cell_angle_beta 117.82(3)
_cell_angle_gamma 90.00
_cell_formula_units_Z 8
_cell_length_a 19.306(4)
_cell_length_b 15.312(3)
_cell_length_c 20.714(4)
_cell_measurement_reflns_used 18453
_cell_measurement_temperature 296(2)
_cell_measurement_theta_max 27.50
_cell_measurement_theta_min 3.06
_cell_volume 5416(2)
_computing_cell_refinement 'Rigaku RAPID AUTO Ver2.30'
_computing_data_collection 'Rigaku RAPID AUTO Ver2.30'
_computing_data_reduction 'Rigaku RAPID AUTO Ver2.30'
_computing_molecular_graphics 'Bruker SHELXTL'
_computing_publication_material 'Bruker SHELXTL'
_computing_structure_refinement 'SHELXL-97 (Sheldrick, 1997)'
_computing_structure_solution 'SHELXS-97 (Sheldrick, 1990)'
_diffrn_ambient_temperature 296(2)
_diffrn_detector_area_resol_mean '100x100 micron'
_diffrn_measured_fraction_theta_full 0.982
_diffrn_measured_fraction_theta_max 0.982
_diffrn_measurement_device_type 'Rigaku RAXIS-RAPID'
_diffrn_measurement_method Oscillation
_diffrn_radiation_monochromator graphite
_diffrn_radiation_source 'Rotating Anode'
_diffrn_radiation_type MoK\a
_diffrn_radiation_wavelength 0.71073
_diffrn_reflns_av_R_equivalents 0.0598
_diffrn_reflns_av_sigmaI/netI 0.0562
_diffrn_reflns_limit_h_max 22
_diffrn_reflns_limit_h_min -23
_diffrn_reflns_limit_k_max 18
_diffrn_reflns_limit_k_min -18
_diffrn_reflns_limit_l_max 25
_diffrn_reflns_limit_l_min -25
_diffrn_reflns_number 22329
_diffrn_reflns_theta_full 26.00
_diffrn_reflns_theta_max 26.00
_diffrn_reflns_theta_min 3.06
_exptl_absorpt_coefficient_mu 1.413
_exptl_absorpt_correction_T_max 0.7189
_exptl_absorpt_correction_T_min 0.5502
_exptl_absorpt_correction_type multi-scan
_exptl_crystal_colour red
_exptl_crystal_density_diffrn 1.767
_exptl_crystal_density_method 'not measured'
_exptl_crystal_description block
_exptl_crystal_F_000 2888
_exptl_crystal_size_max 0.48
_exptl_crystal_size_mid 0.37
_exptl_crystal_size_min 0.25
_refine_diff_density_max 0.849
_refine_diff_density_min -0.836
_refine_diff_density_rms 0.097
_refine_ls_extinction_coef 0.00058(14)
_refine_ls_extinction_expression Fc^*^=kFc[1+0.001xFc^2^\l^3^/sin(2\q)]^-1/4^
_refine_ls_extinction_method SHELXL
_refine_ls_goodness_of_fit_ref 1.118
_refine_ls_hydrogen_treatment constr
_refine_ls_matrix_type full
_refine_ls_number_parameters 325
_refine_ls_number_reflns 5241
_refine_ls_number_restraints 222
_refine_ls_restrained_S_all 1.110
_refine_ls_R_factor_all 0.0685
_refine_ls_R_factor_gt 0.0601
_refine_ls_shift/su_max 0.003
_refine_ls_shift/su_mean 0.000
_refine_ls_structure_factor_coef Fsqd
_refine_ls_weighting_details 'calc w=1/[\s^2^(Fo^2^)+(0.0742P)^2^+10.8269P] where P=(Fo^2^+2Fc^2^)/3'
_refine_ls_weighting_scheme calc
_refine_ls_wR_factor_gt 0.1538
_refine_ls_wR_factor_ref 0.1611
_reflns_number_gt 4251
_reflns_number_total 5241
_reflns_threshold_expression >2sigma(I)
_cod_data_source_file c5dt02407b2.cif
_cod_data_source_block Mo6-3Py
_cod_depositor_comments 'Adding full bibliography for 7036316--7036320.cif.'
_cod_original_cell_volume 5415.6(19)
_cod_original_sg_symbol_H-M 'C 2/c'
_cod_original_formula_sum 'C18.50 H38 Mo3 N2 O9'
_cod_database_code 7036317

loop_
_symmetry_equiv_pos_as_xyz
'x, y, z'
'-x, y, -z+1/2'
'x+1/2, y+1/2, z'
'-x+1/2, y+1/2, -z+1/2'
'-x, -y, -z'
'x, -y, z-1/2'
'-x+1/2, -y+1/2, -z'
'x+1/2, -y+1/2, z-1/2'

loop_
_atom_site_label
_atom_site_type_symbol
_atom_site_fract_x
_atom_site_fract_y
_atom_site_fract_z
_atom_site_U_iso_or_equiv
_atom_site_adp_type
_atom_site_occupancy
_atom_site_symmetry_multiplicity
_atom_site_calc_flag
_atom_site_refinement_flags
_atom_site_disorder_assembly
_atom_site_disorder_group
Mo1 Mo 0.63650(4) 0.40063(5) 0.31318(4) 0.0705(2) Uani 1 1 d . . .
Mo2 Mo 0.5000 0.54828(6) 0.2500 0.0742(3) Uani 1 2 d S . .
Mo3 Mo 0.49538(5) 0.40097(5) 0.36036(4) 0.0763(2) Uani 1 1 d . . .
Mo4 Mo 0.5000 0.24934(5) 0.2500 0.0731(3) Uani 1 2 d S . .
O1 O 0.6089(3) 0.2783(3) 0.3018(3) 0.0731(15) Uani 1 1 d . . .
O2 O 0.6111(3) 0.5218(3) 0.3032(3) 0.0780(15) Uani 1 1 d . . .
O3 O 0.6058(3) 0.3997(4) 0.3908(3) 0.0791(15) Uani 1 1 d . . .
O4 O 0.4958(4) 0.2789(4) 0.3381(3) 0.0808(16) Uani 1 1 d . . .
O5 O 0.4949(4) 0.5215(4) 0.3391(3) 0.0825(16) Uani 1 1 d . . .
O6 O 0.4920(5) 0.3994(6) 0.4389(4) 0.115(2) Uani 1 1 d . . .
O7 O 0.6148(3) 0.4008(4) 0.2127(4) 0.0794(15) Uani 1 1 d . . .
O8 O 0.7350(3) 0.3986(5) 0.3590(4) 0.100(2) Uani 1 1 d . . .
O9 O 0.5000 0.1394(4) 0.2500 0.097(3) Uani 1 2 d S . .
O10 O 0.5000 0.4035(4) 0.2500 0.0533(13) Uani 1 2 d S . .
N1 N 0.5000 0.6594(6) 0.2500 0.108(5) Uani 1 2 d SDU . .
C1 C 0.512(2) 0.7505(9) 0.2513(17) 0.100(7) Uani 0.50 1 d PDU A -1
C2 C 0.5844(19) 0.799(2) 0.294(2) 0.120(8) Uani 0.50 1 d PDU A -1
H2 H 0.6298 0.7691 0.3254 0.144 Uiso 0.50 1 calc PR A -1
N2 N 0.5856(17) 0.884(2) 0.289(2) 0.156(11) Uani 0.50 1 d PDU A -1
C3 C 0.5236(17) 0.9297(15) 0.249(2) 0.138(9) Uani 0.50 1 d PDU A -1
H3 H 0.5275 0.9903 0.2508 0.166 Uiso 0.50 1 calc PR A -1
C4 C 0.447(2) 0.889(2) 0.200(3) 0.164(14) Uani 0.50 1 d PDU A -1
H4 H 0.4028 0.9234 0.1715 0.197 Uiso 0.50 1 calc PR A -1
C5 C 0.4431(17) 0.799(2) 0.199(2) 0.133(11) Uani 0.50 1 d PDU A -1
H5 H 0.3981 0.7704 0.1659 0.160 Uiso 0.50 1 calc PR A -1
N3 N 0.2730(5) 0.5854(6) 0.3682(5) 0.109(2) Uani 1 1 d U . .
C11 C 0.2820(8) 0.4878(8) 0.3785(7) 0.131(4) Uani 1 1 d DU . .
H11A H 0.2303 0.4623 0.3603 0.157 Uiso 1 1 calc R . .
H11B H 0.3047 0.4655 0.3487 0.157 Uiso 1 1 calc R . .
C12 C 0.3298(9) 0.4582(7) 0.4531(7) 0.140(5) Uani 1 1 d DU . .
H12A H 0.3132 0.4875 0.4850 0.167 Uiso 1 1 calc R . .
H12B H 0.3841 0.4735 0.4689 0.167 Uiso 1 1 calc R . .
C13 C 0.3232(12) 0.3598(8) 0.4595(9) 0.160(7) Uani 1 1 d DU . .
H13A H 0.2685 0.3438 0.4318 0.192 Uiso 1 1 calc R . .
H13B H 0.3511 0.3315 0.4366 0.192 Uiso 1 1 calc R . .
C14 C 0.3530(15) 0.3241(13) 0.5338(10) 0.217(11) Uani 1 1 d DU . .
H14A H 0.3441 0.2622 0.5311 0.325 Uiso 1 1 calc R . .
H14B H 0.3262 0.3513 0.5576 0.325 Uiso 1 1 calc R . .
H14C H 0.4082 0.3355 0.5612 0.325 Uiso 1 1 calc R . .
C21 C 0.2441(8) 0.6272(8) 0.4175(8) 0.131(4) Uani 1 1 d DU . .
H21A H 0.2859 0.6252 0.4674 0.158 Uiso 1 1 calc R . .
H21B H 0.2327 0.6882 0.4040 0.158 Uiso 1 1 calc R . .
C22 C 0.1744(9) 0.5867(10) 0.4152(9) 0.147(5) Uani 1 1 d DU . .
H22A H 0.1875 0.5280 0.4347 0.176 Uiso 1 1 calc R . .
H22B H 0.1345 0.5822 0.3647 0.176 Uiso 1 1 calc R . .
C23 C 0.1407(10) 0.6370(10) 0.4582(8) 0.154(6) Uani 1 1 d DU . .
H23A H 0.1811 0.6417 0.5085 0.185 Uiso 1 1 calc R . .
H23B H 0.1279 0.6957 0.4386 0.185 Uiso 1 1 calc R . .
C24 C 0.0705(12) 0.5982(16) 0.4574(12) 0.232(11) Uani 1 1 d DU . .
H24A H 0.0563 0.6305 0.4868 0.348 Uiso 1 1 calc R . .
H24B H 0.0812 0.5417 0.4745 0.348 Uiso 1 1 calc R . .
H24C H 0.0301 0.5981 0.4105 0.348 Uiso 1 1 calc R . .
C31 C 0.2131(9) 0.6094(11) 0.2866(7) 0.153(5) Uani 1 1 d DU . .
H31A H 0.1622 0.5861 0.2761 0.184 Uiso 1 1 calc R . .
H31B H 0.2082 0.6725 0.2828 0.184 Uiso 1 1 calc R . .
C32 C 0.2324(11) 0.5783(13) 0.2302(8) 0.167(6) Uani 1 1 d DU . .
H32A H 0.2345 0.5150 0.2306 0.200 Uiso 1 1 calc R . .
H32B H 0.2831 0.6007 0.2390 0.200 Uiso 1 1 calc R . .
C33 C 0.1681(13) 0.6111(18) 0.1559(8) 0.232(10) Uani 1 1 d DU . .
H33A H 0.1227 0.5735 0.1411 0.278 Uiso 1 1 calc R . .
H33B H 0.1526 0.6692 0.1630 0.278 Uiso 1 1 calc R . .
C34 C 0.188(2) 0.615(2) 0.0955(13) 0.345(18) Uani 1 1 d DU . .
H34A H 0.1414 0.6253 0.0504 0.517 Uiso 1 1 calc R . .
H34B H 0.2114 0.5608 0.0925 0.517 Uiso 1 1 calc R . .
H34C H 0.2245 0.6619 0.1040 0.517 Uiso 1 1 calc R . .
C41 C 0.3521(9) 0.6245(8) 0.3844(10) 0.150(5) Uani 1 1 d DU . .
H41A H 0.3882 0.6148 0.4355 0.180 Uiso 1 1 calc R . .
H41B H 0.3722 0.5931 0.3559 0.180 Uiso 1 1 calc R . .
C42 C 0.3517(9) 0.7180(9) 0.3690(13) 0.191(7) Uani 1 1 d DU . .
H42A H 0.3295 0.7501 0.3953 0.229 Uiso 1 1 calc R . .
H42B H 0.3189 0.7282 0.3172 0.229 Uiso 1 1 calc R . .
C43 C 0.4351(12) 0.7519(12) 0.3915(17) 0.241(10) Uani 1 1 d DU . .
H43A H 0.4679 0.7405 0.4431 0.289 Uiso 1 1 calc R . .
H43B H 0.4568 0.7198 0.3648 0.289 Uiso 1 1 calc R . .
C44 C 0.4373(17) 0.8472(12) 0.3776(19) 0.257(13) Uani 1 1 d DU . .
H44A H 0.4883 0.8644 0.3932 0.385 Uiso 1 1 calc R . .
H44B H 0.4165 0.8781 0.4026 0.385 Uiso 1 1 calc R . .
H44C H 0.4084 0.8581 0.3284 0.385 Uiso 1 1 calc R . .

loop_
_atom_site_aniso_label
_atom_site_aniso_U_11
_atom_site_aniso_U_22
_atom_site_aniso_U_33
_atom_site_aniso_U_23
_atom_site_aniso_U_13
_atom_site_aniso_U_12
Mo1 0.0485(4) 0.0640(4) 0.0869(5) 0.0002(3) 0.0215(3) -0.0016(3)
Mo2 0.0779(7) 0.0386(5) 0.1018(8) 0.000 0.0382(6) 0.000
Mo3 0.0783(5) 0.0779(5) 0.0737(4) -0.0001(3) 0.0363(4) -0.0020(4)
Mo4 0.0678(6) 0.0392(5) 0.0995(8) 0.000 0.0284(6) 0.000
O1 0.060(3) 0.049(3) 0.100(4) 0.002(2) 0.028(3) 0.009(2)
O2 0.069(4) 0.057(3) 0.102(4) -0.009(3) 0.036(3) -0.016(2)
O3 0.069(3) 0.078(3) 0.070(3) 0.000(3) 0.016(3) -0.001(3)
O4 0.078(4) 0.065(3) 0.093(4) 0.011(3) 0.035(3) -0.001(3)
O5 0.093(4) 0.061(3) 0.094(4) -0.016(3) 0.044(4) 0.003(3)
O6 0.124(6) 0.149(7) 0.090(5) 0.002(4) 0.066(5) -0.003(6)
O7 0.056(3) 0.080(3) 0.108(4) 0.000(3) 0.044(3) -0.002(3)
O8 0.054(3) 0.102(5) 0.119(5) 0.003(4) 0.019(3) -0.004(3)
O9 0.093(7) 0.031(4) 0.156(9) 0.000 0.049(7) 0.000
O10 0.049(3) 0.046(3) 0.059(4) 0.000 0.021(3) 0.000
N1 0.134(12) 0.054(5) 0.100(9) 0.000 0.025(8) 0.000
C1 0.092(17) 0.047(6) 0.160(14) 0.024(11) 0.058(11) 0.014(7)
C2 0.087(15) 0.074(8) 0.21(2) -0.003(12) 0.080(14) -0.002(8)
N2 0.117(16) 0.077(10) 0.26(2) 0.019(13) 0.077(16) -0.017(10)
C3 0.125(17) 0.068(10) 0.27(2) -0.011(13) 0.131(17) 0.024(8)
C4 0.122(18) 0.068(10) 0.27(3) 0.046(17) 0.07(2) 0.048(12)
C5 0.088(16) 0.070(9) 0.23(2) 0.010(12) 0.062(15) 0.043(10)
N3 0.091(5) 0.104(5) 0.108(5) -0.022(4) 0.026(4) 0.042(4)
C11 0.117(9) 0.107(6) 0.157(9) -0.030(6) 0.054(8) 0.033(6)
C12 0.133(10) 0.105(7) 0.152(9) -0.020(6) 0.043(8) 0.044(7)
C13 0.149(14) 0.116(8) 0.177(13) -0.014(7) 0.045(12) 0.022(9)
C14 0.22(2) 0.168(15) 0.188(16) 0.017(12) 0.032(18) 0.002(16)
C21 0.137(9) 0.111(8) 0.122(7) -0.021(7) 0.041(8) 0.056(7)
C22 0.148(10) 0.152(12) 0.139(10) 0.004(8) 0.065(9) 0.065(9)
C23 0.176(13) 0.190(14) 0.093(9) 0.022(8) 0.062(9) 0.084(11)
C24 0.22(2) 0.33(3) 0.20(2) 0.10(2) 0.139(19) 0.099(18)
C31 0.127(9) 0.186(11) 0.109(6) -0.030(7) 0.024(7) 0.059(9)
C32 0.147(13) 0.221(16) 0.131(7) -0.033(10) 0.064(9) 0.026(12)
C33 0.21(2) 0.35(2) 0.111(8) -0.039(14) 0.060(11) 0.058(18)
C34 0.35(4) 0.52(5) 0.183(18) 0.06(3) 0.14(2) -0.01(4)
C41 0.107(7) 0.115(6) 0.194(13) -0.029(9) 0.042(7) 0.026(6)
C42 0.150(12) 0.114(8) 0.290(19) -0.017(12) 0.087(14) 0.027(8)
C43 0.170(14) 0.145(12) 0.40(3) 0.002(17) 0.124(19) 0.009(11)
C44 0.28(3) 0.167(14) 0.38(4) 0.01(2) 0.19(3) -0.016(15)

loop_
_atom_type_symbol
_atom_type_description
_atom_type_scat_dispersion_real
_atom_type_scat_dispersion_imag
_atom_type_scat_source
C C 0.0033 0.0016 'International Tables Vol C Tables 4.2.6.8 and 6.1.1.4'
H H 0.0000 0.0000 'International Tables Vol C Tables 4.2.6.8 and 6.1.1.4'
Mo Mo -1.6832 0.6857 'International Tables Vol C Tables 4.2.6.8 and 6.1.1.4'
N N 0.0061 0.0033 'International Tables Vol C Tables 4.2.6.8 and 6.1.1.4'
O O 0.0106 0.0060 'International Tables Vol C Tables 4.2.6.8 and 6.1.1.4'

loop_
_geom_angle_atom_site_label_1
_geom_angle_atom_site_label_2
_geom_angle_atom_site_label_3
_geom_angle
_geom_angle_site_symmetry_1
_geom_angle_site_symmetry_3
O8 Mo1 O2 104.2(3) . .
O8 Mo1 O7 103.2(3) . .
O2 Mo1 O7 88.1(3) . .
O8 Mo1 O1 103.0(3) . .
O2 Mo1 O1 152.7(2) . .
O7 Mo1 O1 87.8(3) . .
O8 Mo1 O3 103.4(3) . .
O2 Mo1 O3 86.3(3) . .
O7 Mo1 O3 153.3(2) . .
O1 Mo1 O3 85.4(3) . .
O8 Mo1 O10 179.8(3) . .
O2 Mo1 O10 75.8(2) . .
O7 Mo1 O10 76.94(17) . .
O1 Mo1 O10 77.0(2) . .
O3 Mo1 O10 76.42(16) . .
N1 Mo2 O5 102.23(16) . 2_655
N1 Mo2 O5 102.23(16) . .
O5 Mo2 O5 155.5(3) 2_655 .
N1 Mo2 O2 102.06(15) . 2_655
O5 Mo2 O2 87.0(3) 2_655 2_655
O5 Mo2 O2 87.9(3) . 2_655
N1 Mo2 O2 102.06(15) . .
O5 Mo2 O2 87.9(3) 2_655 .
O5 Mo2 O2 87.0(3) . .
O2 Mo2 O2 155.9(3) 2_655 .
N1 Mo2 O10 180.000(2) . .
O5 Mo2 O10 77.77(16) 2_655 .
O5 Mo2 O10 77.77(16) . .
O2 Mo2 O10 77.94(15) 2_655 .
O2 Mo2 O10 77.94(15) . .
O6 Mo3 O5 104.1(4) . .
O6 Mo3 O3 102.9(4) . .
O5 Mo3 O3 88.3(3) . .
O6 Mo3 O4 103.1(4) . .
O5 Mo3 O4 152.7(3) . .
O3 Mo3 O4 86.6(3) . .
O6 Mo3 O7 103.5(4) . 2_655
O5 Mo3 O7 86.3(3) . 2_655
O3 Mo3 O7 153.6(3) . 2_655
O4 Mo3 O7 86.4(3) . 2_655
O6 Mo3 O10 179.9(4) . .
O5 Mo3 O10 75.8(2) . .
O3 Mo3 O10 77.14(18) . .
O4 Mo3 O10 77.0(2) . .
O7 Mo3 O10 76.45(19) 2_655 .
O9 Mo4 O1 103.39(14) . .
O9 Mo4 O1 103.39(14) . 2_655
O1 Mo4 O1 153.2(3) . 2_655
O9 Mo4 O4 103.67(16) . 2_655
O1 Mo4 O4 87.5(3) . 2_655
O1 Mo4 O4 86.3(3) 2_655 2_655
O9 Mo4 O4 103.67(16) . .
O1 Mo4 O4 86.3(3) . .
O1 Mo4 O4 87.5(3) 2_655 .
O4 Mo4 O4 152.7(3) 2_655 .
O9 Mo4 O10 180.000(1) . .
O1 Mo4 O10 76.61(14) . .
O1 Mo4 O10 76.61(14) 2_655 .
O4 Mo4 O10 76.33(16) 2_655 .
O4 Mo4 O10 76.33(16) . .
Mo4 O1 Mo1 117.5(2) . .
Mo1 O2 Mo2 115.2(3) . .
Mo3 O3 Mo1 116.4(3) . .
Mo4 O4 Mo3 117.6(3) . .
Mo3 O5 Mo2 115.5(3) . .
Mo1 O7 Mo3 116.6(3) . 2_655
Mo2 O10 Mo3 90.93(15) . 2_655
Mo2 O10 Mo3 90.93(15) . .
Mo3 O10 Mo3 178.1(3) 2_655 .
Mo2 O10 Mo1 91.06(15) . 2_655
Mo3 O10 Mo1 89.99(4) 2_655 2_655
Mo3 O10 Mo1 89.98(4) . 2_655
Mo2 O10 Mo1 91.06(15) . .
Mo3 O10 Mo1 89.98(4) 2_655 .
Mo3 O10 Mo1 89.99(4) . .
Mo1 O10 Mo1 177.9(3) 2_655 .
Mo2 O10 Mo4 180.0 . .
Mo3 O10 Mo4 89.07(15) 2_655 .
Mo3 O10 Mo4 89.07(15) . .
Mo1 O10 Mo4 88.94(15) 2_655 .
Mo1 O10 Mo4 88.94(15) . .
C1 N1 C1 18(3) . 2_655
C1 N1 Mo2 170.9(13) . .
C1 N1 Mo2 170.9(13) 2_655 .
N1 C1 C2 128(3) . .
N1 C1 C5 114(3) . .
C2 C1 C5 118.1(16) . .
N2 C2 C1 120(3) . .
C3 N2 C2 123(3) . .
N2 C3 C4 123(2) . .
C5 C4 C3 117(3) . .
C4 C5 C1 118(3) . .
C11 N3 C21 112.1(11) . .
C11 N3 C41 108.7(9) . .
C21 N3 C41 109.4(10) . .
C11 N3 C31 111.1(10) . .
C21 N3 C31 107.8(8) . .
C41 N3 C31 107.5(13) . .
C12 C11 N3 115.7(10) . .
C11 C12 C13 111.3(11) . .
C14 C13 C12 116.7(13) . .
C22 C21 N3 114.9(11) . .
C21 C22 C23 113.7(13) . .
C24 C23 C22 115.5(16) . .
C32 C31 N3 116.5(11) . .
C31 C32 C33 107.7(12) . .
C34 C33 C32 116.9(17) . .
C42 C41 N3 115.6(11) . .
C41 C42 C43 111.3(13) . .
C44 C43 C42 113.0(17) . .

loop_
_geom_bond_atom_site_label_1
_geom_bond_atom_site_label_2
_geom_bond_distance
_geom_bond_site_symmetry_2
Mo1 O8 1.683(6) .
Mo1 O2 1.905(6) .
Mo1 O7 1.921(7) .
Mo1 O1 1.931(5) .
Mo1 O3 1.956(6) .
Mo1 O10 2.3324(10) .
Mo2 N1 1.702(10) .
Mo2 O5 1.938(6) 2_655
Mo2 O5 1.938(6) .
Mo2 O2 1.942(6) 2_655
Mo2 O2 1.942(6) .
Mo2 O10 2.218(6) .
Mo3 O6 1.659(7) .
Mo3 O5 1.896(6) .
Mo3 O3 1.921(6) .
Mo3 O4 1.926(6) .
Mo3 O7 1.952(6) 2_655
Mo3 O10 2.3293(9) .
Mo4 O9 1.684(7) .
Mo4 O1 1.914(6) .
Mo4 O1 1.914(6) 2_655
Mo4 O4 1.918(7) 2_655
Mo4 O4 1.918(7) .
Mo4 O10 2.360(6) .
O7 Mo3 1.952(6) 2_655
O10 Mo3 2.3293(9) 2_655
O10 Mo1 2.3324(11) 2_655
N1 C1 1.412(19) .
N1 C1 1.412(19) 2_655
C1 C2 1.46(4) .
C1 C5 1.47(4) .
C2 N2 1.31(5) .
N2 C3 1.30(4) .
C3 C4 1.49(5) .
C4 C5 1.38(5) .
N3 C11 1.508(15) .
N3 C21 1.517(15) .
N3 C41 1.524(18) .
N3 C31 1.583(15) .
C11 C12 1.455(13) .
C12 C13 1.523(14) .
C13 C14 1.474(16) .
C21 C22 1.461(15) .
C22 C23 1.533(14) .
C23 C24 1.474(17) .
C31 C32 1.461(14) .
C32 C33 1.542(16) .
C33 C34 1.475(14) .
C41 C42 1.467(14) .
C42 C43 1.542(16) .
C43 C44 1.493(16) .
